data_7018250
loop_
_publ_author_name
'Crouse, Heather F.'
'Potoma, Julianne'
'Nejrabi, Farhat'
'Snyder, Deanna L.'
'Chohan, Balwant S.'
'Basu, Swarna'

_publ_section_title
;
 Quenching of tryptophan fluorescence in various proteins by a series of
 small nickel complexes.
;
_journal_issue 9
_journal_name_full 'Dalton transactions (Cambridge, England : 2003)'
_journal_page_first 2720
_journal_page_last 2731
_journal_paper_doi 10.1039/c2dt12169g
_journal_volume 41
_journal_year 2012
_chemical_formula_moiety 'C10 H13 N2 Ni O9, 3(H2O)'
_chemical_formula_sum 'C10 H19 N2 Ni O12'
_chemical_formula_weight 417.96
_space_group_IT_number 33
_symmetry_cell_setting orthorhombic
_symmetry_space_group_name_Hall 'P 2c -2n'
_symmetry_space_group_name_H-M 'P n a 21'
_atom_sites_solution_hydrogens geom
_atom_sites_solution_primary direct
_atom_sites_solution_secondary difmap
_audit_creation_method SHELXL-97
_audit_update_record
;
2011-09-09 # Formatted by publCIF
;
_cell_angle_alpha 90.00
_cell_angle_beta 90.00
_cell_angle_gamma 90.00
_cell_formula_units_Z 4
_cell_length_a 14.669(5)
_cell_length_b 16.306(5)
_cell_length_c 7.034(2)
_cell_measurement_reflns_used 3556
_cell_measurement_temperature 298(2)
_cell_measurement_theta_max 25.433
_cell_measurement_theta_min 2.988
_cell_volume 1682.5(9)
_computing_cell_refinement 'Bruker SMART'
_computing_data_collection 'Bruker SMART'
_computing_data_reduction 'Bruker SAINT'
_computing_molecular_graphics 'Bruker SHELXTL'
_computing_publication_material 'Bruker SHELXTL'
_computing_structure_refinement 'SHELXL-97 (Sheldrick, 1997)'
_computing_structure_solution 'SHELXS-97 (Sheldrick, 1990)'
_diffrn_ambient_temperature 298(2)
_diffrn_measured_fraction_theta_full 0.996
_diffrn_measured_fraction_theta_max 0.996
_diffrn_measurement_device_type 'CCD area detector'
_diffrn_measurement_method 'phi and omega scans'
_diffrn_radiation_monochromator graphite
_diffrn_radiation_source 'fine-focus sealed tube'
_diffrn_radiation_type MoK\a
_diffrn_radiation_wavelength 0.71073
_diffrn_reflns_av_R_equivalents 0.0289
_diffrn_reflns_av_sigmaI/netI 0.0395
_diffrn_reflns_limit_h_max 18
_diffrn_reflns_limit_h_min -19
_diffrn_reflns_limit_k_max 19
_diffrn_reflns_limit_k_min -21
_diffrn_reflns_limit_l_max 7
_diffrn_reflns_limit_l_min -9
_diffrn_reflns_number 11122
_diffrn_reflns_theta_full 28.36
_diffrn_reflns_theta_max 28.36
_diffrn_reflns_theta_min 1.87
_exptl_absorpt_coefficient_mu 1.218
_exptl_absorpt_correction_T_max 0.9761
_exptl_absorpt_correction_T_min 0.7114
_exptl_absorpt_correction_type empirical
_exptl_absorpt_process_details
;
SADABS: Siemens Industrial Automation, Inc. Madison, WI, 1996
;
_exptl_crystal_colour blue
_exptl_crystal_density_diffrn 1.626
_exptl_crystal_density_method 'not measured'
_exptl_crystal_description rod
_exptl_crystal_F_000 844
_exptl_crystal_size_max 0.30
_exptl_crystal_size_mid 0.02
_exptl_crystal_size_min 0.02
_refine_diff_density_max 0.497
_refine_diff_density_min -0.294
_refine_diff_density_rms 0.077
_refine_ls_abs_structure_details 'Flack H D (1983), Acta Cryst. A39, 876-881'
_refine_ls_abs_structure_Flack 0.047(8)
_refine_ls_extinction_method none
_refine_ls_goodness_of_fit_ref 1.064
_refine_ls_hydrogen_treatment noref
_refine_ls_matrix_type full
_refine_ls_number_parameters 227
_refine_ls_number_reflns 3752
_refine_ls_number_restraints 1
_refine_ls_restrained_S_all 1.064
_refine_ls_R_factor_all 0.0409
_refine_ls_R_factor_gt 0.0368
_refine_ls_shift/su_max 0.001
_refine_ls_shift/su_mean 0.000
_refine_ls_structure_factor_coef Fsqd
_refine_ls_weighting_details 'calc w=1/[\s^2^(Fo^2^)+(0.0538P)^2^+0.4259P] where P=(Fo^2^+2Fc^2^)/3'
_refine_ls_weighting_scheme calc
_refine_ls_wR_factor_gt 0.0941
_refine_ls_wR_factor_ref 0.0959
_reflns_number_gt 3442
_reflns_number_total 3752
_reflns_threshold_expression >2sigma(I)
_cod_data_source_file c2dt12169g.txt
_cod_data_source_block btw17o
_cod_original_sg_symbol_H-M Pna2(1)
_cod_database_code 7018250

loop_
_symmetry_equiv_pos_as_xyz
'x, y, z'
'-x, -y, z+1/2'
'x+1/2, -y+1/2, z'
'-x+1/2, y+1/2, z+1/2'

loop_
_atom_site_label
_atom_site_type_symbol
_atom_site_fract_x
_atom_site_fract_y
_atom_site_fract_z
_atom_site_U_iso_or_equiv
_atom_site_adp_type
_atom_site_occupancy
_atom_site_symmetry_multiplicity
_atom_site_calc_flag
_atom_site_refinement_flags
C1 C 0.1530(2) 0.78929(19) 0.2035(5) 0.0269(7) Uani 1 1 d .
H1A H 0.1408 0.7673 0.0778 0.032 Uiso 1 1 calc R
H1B H 0.1814 0.8425 0.1871 0.032 Uiso 1 1 calc R
C2 C 0.0622(2) 0.80117(17) 0.3062(5) 0.0231(6) Uani 1 1 d .
C3 C 0.0225(2) 0.61876(17) 0.7393(5) 0.0231(6) Uani 1 1 d .
C4 C 0.03152(19) 0.58458(18) 0.5376(4) 0.0237(7) Uani 1 1 d .
H4A H 0.0165 0.5266 0.5371 0.028 Uiso 1 1 calc R
H4B H -0.0105 0.6127 0.4534 0.028 Uiso 1 1 calc R
C5 C 0.2742(2) 0.57144(19) 0.6377(5) 0.0265(6) Uani 1 1 d .
C6 C 0.1890(2) 0.53509(17) 0.5496(6) 0.0271(7) Uani 1 1 d .
H6A H 0.2069 0.4975 0.4493 0.033 Uiso 1 1 calc R
H6B H 0.1570 0.5036 0.6457 0.033 Uiso 1 1 calc R
C7 C 0.2212(2) 0.65133(18) 0.2117(5) 0.0241(6) Uani 1 1 d .
H7A H 0.2741 0.6215 0.2570 0.029 Uiso 1 1 calc R
H7B H 0.2263 0.6570 0.0748 0.029 Uiso 1 1 calc R
C8 C 0.1352(2) 0.60381(19) 0.2599(5) 0.0249(6) Uani 1 1 d .
H8A H 0.0825 0.6320 0.2084 0.030 Uiso 1 1 calc R
H8B H 0.1381 0.5496 0.2033 0.030 Uiso 1 1 calc R
C9 C 0.3088(2) 0.7720(2) 0.3160(5) 0.0246(6) Uani 1 1 d .
H9A H 0.3495 0.7338 0.3789 0.029 Uiso 1 1 calc R
H9B H 0.3040 0.8202 0.3962 0.029 Uiso 1 1 calc R
C10 C 0.3512(2) 0.79707(19) 0.1289(5) 0.0218(7) Uani 1 1 d .
N1 N 0.12618(16) 0.59645(14) 0.4700(4) 0.0203(5) Uani 1 1 d .
N2 N 0.21866(16) 0.73414(15) 0.3014(4) 0.0197(5) Uani 1 1 d .
Ni1 Ni 0.16360(2) 0.709822(19) 0.57668(7) 0.01947(10) Uani 1 1 d .
O1 O 0.05373(15) 0.77196(13) 0.4721(4) 0.0271(5) Uani 1 1 d .
O2 O 0.00298(15) 0.84053(14) 0.2186(4) 0.0333(5) Uani 1 1 d .
O3 O 0.07842(15) 0.67038(13) 0.7971(3) 0.0281(5) Uani 1 1 d .
O4 O -0.04471(16) 0.59256(14) 0.8313(4) 0.0336(5) Uani 1 1 d .
O5 O 0.33645(16) 0.52250(16) 0.6828(5) 0.0418(7) Uani 1 1 d .
O6 O 0.27706(14) 0.64775(13) 0.6647(4) 0.0279(5) Uani 1 1 d .
O7 O 0.41574(16) 0.85121(14) 0.1472(4) 0.0305(5) Uani 1 1 d .
H7 H 0.4312 0.8676 0.0419 0.046 Uiso 1 1 calc R
O8 O 0.32709(16) 0.76888(18) -0.0242(4) 0.0337(6) Uani 1 1 d .
O9 O 0.20286(17) 0.81376(14) 0.7145(4) 0.0353(6) Uani 1 1 d .
O10 O 0.9678(2) 0.84417(18) 0.8130(5) 0.0518(7) Uani 1 1 d .
O11 O 0.9443(2) 0.99317(16) 0.3448(5) 0.0540(8) Uani 1 1 d .
O12 O 0.1821(2) 0.96263(18) 0.5606(7) 0.0634(9) Uani 1 1 d .

loop_
_atom_site_aniso_label
_atom_site_aniso_U_11
_atom_site_aniso_U_22
_atom_site_aniso_U_33
_atom_site_aniso_U_23
_atom_site_aniso_U_13
_atom_site_aniso_U_12
C1 0.0253(16) 0.0339(17) 0.0214(17) 0.0053(13) 0.0025(13) 0.0056(11)
C2 0.0251(15) 0.0216(14) 0.0226(16) -0.0026(12) 0.0013(13) 0.0002(11)
C3 0.0252(15) 0.0221(14) 0.0221(16) 0.0022(12) 0.0035(12) 0.0028(11)
C4 0.0197(13) 0.0263(13) 0.0251(19) -0.0036(12) 0.0021(11) -0.0043(10)
C5 0.0251(15) 0.0316(15) 0.0227(15) 0.0040(12) 0.0015(12) 0.0012(12)
C6 0.0294(14) 0.0193(12) 0.033(2) 0.0001(13) -0.0015(15) 0.0020(10)
C7 0.0234(15) 0.0263(14) 0.0224(15) -0.0033(12) 0.0028(13) -0.0003(11)
C8 0.0272(15) 0.0285(15) 0.0188(15) -0.0056(12) 0.0029(12) -0.0021(12)
C9 0.0209(14) 0.0347(16) 0.0181(16) -0.0001(13) -0.0012(13) -0.0058(12)
C10 0.0186(14) 0.0274(15) 0.0195(19) 0.0028(11) 0.0001(11) 0.0030(10)
N1 0.0190(11) 0.0211(11) 0.0208(13) -0.0012(10) 0.0007(10) -0.0005(9)
N2 0.0183(11) 0.0242(12) 0.0166(12) -0.0015(10) -0.0003(10) -0.0002(9)
Ni1 0.02210(17) 0.02002(16) 0.01629(18) -0.00132(18) 0.00005(18) -0.00081(12)
O1 0.0258(11) 0.0322(11) 0.0232(12) 0.0005(10) 0.0033(10) 0.0058(9)
O2 0.0279(12) 0.0410(13) 0.0310(14) 0.0031(10) -0.0044(11) 0.0096(10)
O3 0.0349(12) 0.0282(11) 0.0210(12) -0.0024(9) 0.0040(10) -0.0044(9)
O4 0.0357(12) 0.0347(12) 0.0303(14) -0.0039(10) 0.0141(11) -0.0079(10)
O5 0.0324(13) 0.0436(14) 0.0493(17) 0.0064(13) -0.0082(12) 0.0141(10)
O6 0.0267(11) 0.0274(10) 0.0295(12) -0.0004(9) -0.0077(10) -0.0002(8)
O7 0.0316(12) 0.0374(12) 0.0225(11) 0.0021(10) 0.0022(10) -0.0121(9)
O8 0.0346(14) 0.0464(15) 0.0201(14) -0.0059(12) -0.0006(11) -0.0130(10)
O9 0.0510(15) 0.0272(11) 0.0278(13) -0.0055(10) -0.0062(12) -0.0058(11)
O10 0.0510(17) 0.0521(17) 0.052(2) 0.0006(15) 0.0034(16) 0.0025(13)
O11 0.0607(19) 0.0428(15) 0.059(2) 0.0007(14) 0.0144(17) 0.0016(13)
O12 0.085(2) 0.0419(14) 0.063(2) 0.0120(19) -0.004(2) 0.0061(14)

loop_
_atom_type_symbol
_atom_type_description
_atom_type_scat_dispersion_real
_atom_type_scat_dispersion_imag
_atom_type_scat_source
C C 0.0033 0.0016 'International Tables Vol C Tables 4.2.6.8 and 6.1.1.4'
H H 0.0000 0.0000 'International Tables Vol C Tables 4.2.6.8 and 6.1.1.4'
N N 0.0061 0.0033 'International Tables Vol C Tables 4.2.6.8 and 6.1.1.4'
O O 0.0106 0.0060 'International Tables Vol C Tables 4.2.6.8 and 6.1.1.4'
Ni Ni 0.3393 1.1124 'International Tables Vol C Tables 4.2.6.8 and 6.1.1.4'

loop_
_geom_angle_atom_site_label_1
_geom_angle_atom_site_label_2
_geom_angle_atom_site_label_3
_geom_angle
N2 C1 C2 115.0(3)
N2 C1 H1A 108.5
C2 C1 H1A 108.5
N2 C1 H1B 108.5
C2 C1 H1B 108.5
H1A C1 H1B 107.5
O2 C2 O1 125.6(3)
O2 C2 C1 116.1(3)
O1 C2 C1 118.3(3)
O3 C3 O4 125.5(3)
O3 C3 C4 119.5(3)
O4 C3 C4 115.0(3)
N1 C4 C3 109.4(2)
N1 C4 H4A 109.8
C3 C4 H4A 109.8
N1 C4 H4B 109.8
C3 C4 H4B 109.8
H4A C4 H4B 108.2
O5 C5 O6 124.5(3)
O5 C5 C6 117.1(3)
O6 C5 C6 118.4(3)
N1 C6 C5 114.0(2)
N1 C6 H6A 108.8
C5 C6 H6A 108.8
N1 C6 H6B 108.8
C5 C6 H6B 108.8
H6A C6 H6B 107.7
N2 C7 C8 110.3(2)
N2 C7 H7A 109.6
C8 C7 H7A 109.6
N2 C7 H7B 109.6
C8 C7 H7B 109.6
H7A C7 H7B 108.1
N1 C8 C7 109.7(3)
N1 C8 H8A 109.7
C7 C8 H8A 109.7
N1 C8 H8B 109.7
C7 C8 H8B 109.7
H8A C8 H8B 108.2
N2 C9 C10 115.1(3)
N2 C9 H9A 108.5
C10 C9 H9A 108.5
N2 C9 H9B 108.5
C10 C9 H9B 108.5
H9A C9 H9B 107.5
O8 C10 O7 123.5(3)
O8 C10 C9 123.1(3)
O7 C10 C9 113.4(3)
C6 N1 C4 112.1(2)
C6 N1 C8 112.1(3)
C4 N1 C8 114.4(2)
C6 N1 Ni1 107.65(18)
C4 N1 Ni1 104.42(17)
C8 N1 Ni1 105.33(17)
C9 N2 C1 111.3(2)
C9 N2 C7 112.9(2)
C1 N2 C7 111.6(2)
C9 N2 Ni1 110.9(2)
C1 N2 Ni1 106.69(19)
C7 N2 Ni1 102.99(18)
O9 Ni1 O1 88.96(10)
O9 Ni1 O6 92.16(10)
O1 Ni1 O6 176.41(10)
O9 Ni1 N1 172.54(11)
O1 Ni1 N1 95.93(10)
O6 Ni1 N1 83.31(9)
O9 Ni1 O3 94.12(10)
O1 Ni1 O3 87.03(9)
O6 Ni1 O3 96.29(10)
N1 Ni1 O3 80.54(9)
O9 Ni1 N2 99.81(10)
O1 Ni1 N2 83.08(10)
O6 Ni1 N2 93.37(10)
N1 Ni1 N2 86.41(10)
O3 Ni1 N2 162.72(9)
C2 O1 Ni1 116.2(2)
C3 O3 Ni1 111.1(2)
C5 O6 Ni1 114.6(2)
C10 O7 H7 109.5

loop_
_geom_bond_atom_site_label_1
_geom_bond_atom_site_label_2
_geom_bond_distance
C1 N2 1.487(4)
C1 C2 1.527(4)
C1 H1A 0.9700
C1 H1B 0.9700
C2 O2 1.243(4)
C2 O1 1.267(4)
C3 O3 1.244(4)
C3 O4 1.254(4)
C3 C4 1.530(4)
C4 N1 1.481(4)
C4 H4A 0.9700
C4 H4B 0.9700
C5 O5 1.253(4)
C5 O6 1.259(4)
C5 C6 1.516(4)
C6 N1 1.471(4)
C6 H6A 0.9700
C6 H6B 0.9700
C7 N2 1.491(4)
C7 C8 1.518(4)
C7 H7A 0.9700
C7 H7B 0.9700
C8 N1 1.489(4)
C8 H8A 0.9700
C8 H8B 0.9700
C9 N2 1.463(4)
C9 C10 1.512(5)
C9 H9A 0.9700
C9 H9B 0.9700
C10 O8 1.223(4)
C10 O7 1.301(4)
N1 Ni1 2.069(2)
N2 Ni1 2.135(3)
Ni1 O9 2.036(2)
Ni1 O1 2.041(2)
Ni1 O6 2.044(2)
Ni1 O3 2.093(2)
O7 H7 0.8200

loop_
_geom_torsion_atom_site_label_1
_geom_torsion_atom_site_label_2
_geom_torsion_atom_site_label_3
_geom_torsion_atom_site_label_4
_geom_torsion
N2 C1 C2 O2 -173.3(3)
N2 C1 C2 O1 7.9(4)
O3 C3 C4 N1 21.2(4)
O4 C3 C4 N1 -160.8(3)
O5 C5 C6 N1 -169.9(3)
O6 C5 C6 N1 11.8(4)
N2 C7 C8 N1 -58.1(3)
N2 C9 C10 O8 -19.8(4)
N2 C9 C10 O7 160.4(2)
C5 C6 N1 C4 -129.6(3)
C5 C6 N1 C8 100.0(3)
C5 C6 N1 Ni1 -15.4(3)
C3 C4 N1 C6 78.4(3)
C3 C4 N1 C8 -152.5(2)
C3 C4 N1 Ni1 -37.9(2)
C7 C8 N1 C6 -75.7(3)
C7 C8 N1 C4 155.2(2)
C7 C8 N1 Ni1 41.1(3)
C10 C9 N2 C1 -57.5(4)
C10 C9 N2 C7 69.0(3)
C10 C9 N2 Ni1 -176.0(2)
C2 C1 N2 C9 -130.4(3)
C2 C1 N2 C7 102.4(3)
C2 C1 N2 Ni1 -9.4(3)
C8 C7 N2 C9 160.7(3)
C8 C7 N2 C1 -73.1(3)
C8 C7 N2 Ni1 41.0(3)
C6 N1 Ni1 O9 -41.2(8)
C4 N1 Ni1 O9 78.1(8)
C8 N1 Ni1 O9 -161.0(7)
C6 N1 Ni1 O1 -171.9(2)
C4 N1 Ni1 O1 -52.56(19)
C8 N1 Ni1 O1 68.30(19)
C6 N1 Ni1 O6 11.6(2)
C4 N1 Ni1 O6 130.97(19)
C8 N1 Ni1 O6 -108.2(2)
C6 N1 Ni1 O3 -85.9(2)
C4 N1 Ni1 O3 33.42(18)
C8 N1 Ni1 O3 154.3(2)
C6 N1 Ni1 N2 105.5(2)
C4 N1 Ni1 N2 -135.21(19)
C8 N1 Ni1 N2 -14.35(19)
C9 N2 Ni1 O9 40.4(2)
C1 N2 Ni1 O9 -80.9(2)
C7 N2 Ni1 O9 161.45(17)
C9 N2 Ni1 O1 128.1(2)
C1 N2 Ni1 O1 6.79(19)
C7 N2 Ni1 O1 -110.82(18)
C9 N2 Ni1 O6 -52.4(2)
C1 N2 Ni1 O6 -173.72(19)
C7 N2 Ni1 O6 68.67(17)
C9 N2 Ni1 N1 -135.5(2)
C1 N2 Ni1 N1 103.2(2)
C7 N2 Ni1 N1 -14.40(17)
C9 N2 Ni1 O3 -176.4(3)
C1 N2 Ni1 O3 62.3(4)
C7 N2 Ni1 O3 -55.3(4)
O2 C2 O1 Ni1 179.8(2)
C1 C2 O1 Ni1 -1.5(3)
O9 Ni1 O1 C2 96.8(2)
O6 Ni1 O1 C2 -11.3(15)
N1 Ni1 O1 C2 -88.9(2)
O3 Ni1 O1 C2 -169.0(2)
N2 Ni1 O1 C2 -3.2(2)
O4 C3 O3 Ni1 -169.7(3)
C4 C3 O3 Ni1 8.1(3)
O9 Ni1 O3 C3 161.0(2)
O1 Ni1 O3 C3 72.2(2)
O6 Ni1 O3 C3 -106.4(2)
N1 Ni1 O3 C3 -24.3(2)
N2 Ni1 O3 C3 17.2(4)
O5 C5 O6 Ni1 -179.4(3)
C6 C5 O6 Ni1 -1.2(4)
O9 Ni1 O6 C5 167.9(2)
O1 Ni1 O6 C5 -84.1(14)
N1 Ni1 O6 C5 -6.2(2)
O3 Ni1 O6 C5 73.5(2)
N2 Ni1 O6 C5 -92.2(2)
